data_4031628
loop_
_publ_author_name
'Pley, M.'
'Wickleder, M.S.'

_publ_section_title
;
 Monomers, chains and layers of [Pt2 (S O4)4] units in the crystal
 structures of the platinum(III) sulfates (N H4)2 [Pt2 (S O4)4 (H2 O)2],
 K4 [Pt2 (S O4)5] and Cs [Pt2 (S O4)3 (H S O4)]
;
_journal_name_full 'European Journal of Inorganic Chemistry'
_journal_page_first 529
_journal_page_last 535
_journal_volume 2005
_journal_year 2005
_chemical_formula_sum 'Cs H O16 Pt2 S4'
_chemical_name_systematic 'Cs (Pt2 (S O4)3 (H S O4))'
_space_group_IT_number 14
_symmetry_space_group_name_Hall '-P 2ybc'
_symmetry_space_group_name_H-M 'P 1 21/c 1'
_cell_angle_alpha 90
_cell_angle_beta 100.397
_cell_angle_gamma 90
_cell_formula_units_Z 4
_cell_length_a 17.2482
_cell_length_b 8.8128
_cell_length_c 9.3513
_cell_volume 1398.105
_citation_journal_id_ASTM EJICFO
_cod_data_source_file Pley_EJICFO_2005_1583.cif
_cod_data_source_block H1Cs1O16Pt2S4
_cod_original_formula_sum 'H1 Cs1 O16 Pt2 S4'
_cod_database_code 4031628

loop_
_symmetry_equiv_pos_as_xyz
x,y,z
-x,y+1/2,-z+1/2
-x,-y,-z
x,-y-1/2,z-1/2

loop_
_atom_site_label
_atom_site_type_symbol
_atom_site_fract_x
_atom_site_fract_y
_atom_site_fract_z
_atom_site_occupancy
_atom_site_U_iso_or_equiv
O6 O-2 0.399 0.5454 0.3027 1 0.0
O4 O-2 0.4898 0.8409 0.3379 1 0.0
O3 O-2 0.3474 0.866 0.2557 1 0.0
O13 O-2 0.1663 0.1901 0.4435 1 0.0
S1 S+6 0.42448 0.88984 0.22225 1 0.0
O14 O-2 0.1978 0.4214 0.585 1 0.0
O7 O-2 0.4087 0.2999 0.4276 1 0.0
S2 S+6 0.35059 0.418 0.35296 1 0.0
O12 O-2 0.0699 0.9264 0.2313 1 0.0
S4 S+6 0.13565 0.32338 0.49493 1 0.0
O9 O-2 0.0227 0.6672 0.1834 1 0.0
S3 S+6 0.08697 0.77349 0.16906 1 0.0
H1 H+1 0.247 0.438 0.541 1 0.0
O5 O-2 0.3065 0.4861 0.4572 1 0.0
Pt1 Pt+3 0.494437 0.62501 0.43952 1 0.0
O2 O-2 0.4376 1.0557 0.1988 1 0.0
O16 O-2 0.0954 0.4187 0.3678 1 0.0
O11 O-2 0.086 0.7919 0.0069 1 0.0
Cs1 Cs+1 0.26359 0.611 0.00351 1 0.0
O1 O-2 0.4287 0.8024 0.0829 1 0.0
O8 O-2 0.3032 0.3507 0.2277 1 0.0
O15 O-2 0.0776 0.2891 0.5935 1 0.0
Pt2 Pt+3 0.009312 0.56523 0.38704 1 0.0
O10 O-2 0.1638 0.7244 0.2379 1 0.0
